data_2007004
loop_
_publ_author_name
'Parvez, Masood'
'Gul, Waseem'
'Anwar, Saeed'
'Miana, Ghulam A.'
Atta-ur-Rahman
'Choudhary, Mohammad I.'

_publ_contact_author
;
    Masood Parvez
    Department of Chemistry
    University of Calgary
    2500 University Drive N.W.
    Calgary, Alberta, Canada T2N 1N4
;
_publ_section_title
;
 Chasmaconitine 0.5-Methanol Solvate
;
_journal_issue 2
_journal_name_full 'Acta Crystallographica Section C'
_journal_page_first 236
_journal_page_last 238
_journal_paper_doi 10.1107/S0108270197013450
_journal_volume 54
_journal_year 1998
_chemical_formula_analytical 'C34.50 H49 N O9.50'
_chemical_formula_moiety 'C34 H47 N O9, 0.5C H4 O'
_chemical_formula_structural 'C34 H47 N O9, 0.5C H4 O'
_chemical_formula_sum 'C34.5 H49 N O9.5'
_chemical_formula_weight 629.77
_chemical_name_common chasmaconitine
_space_group_IT_number 5
_symmetry_cell_setting monoclinic
_symmetry_space_group_name_Hall 'C 2y'
_symmetry_space_group_name_H-M 'C 1 2 1'
_cell_angle_alpha 90.00
_cell_angle_beta 93.830(10)
_cell_angle_gamma 90.00
_cell_formula_units_Z 4
_cell_length_a 31.919(5)
_cell_length_b 9.399(2)
_cell_length_c 11.260(3)
_cell_measurement_reflns_used 25
_cell_measurement_temperature 293.0(10)
_cell_measurement_theta_max 30
_cell_measurement_theta_min 20
_cell_volume 3370.5(13)
_computing_cell_refinement 'CAD4 Software (Enraf-Nonius, 1989)'
_computing_data_collection 'CAD4 Software (Enraf-Nonius, 1989)'
_computing_data_reduction 'TEXSAN (Molecular Structure Corporation, 1994)'
_computing_molecular_graphics 'ORTEPII (Johnson, 1976) in TEXSAN'
_computing_publication_material SHELXL93
_computing_structure_refinement 'SHELXL93 (Sheldrick, 1993)'
_computing_structure_solution 'SAPI91 (Fan, 1991)'
_diffrn_ambient_temperature 293.0(10)
_diffrn_measurement_device 'Enraf-Nonius CAD4'
_diffrn_measurement_method '\w/2\q scans'
_diffrn_radiation_monochromator graphite
_diffrn_radiation_source 'fine-focus sealed tube'
_diffrn_radiation_type 'Cu K\a'
_diffrn_radiation_wavelength 1.54178
_diffrn_reflns_av_R_equivalents 0.0197
_diffrn_reflns_av_sigmaI/netI 0.0176
_diffrn_reflns_limit_h_max 38
_diffrn_reflns_limit_h_min 0
_diffrn_reflns_limit_k_max 10
_diffrn_reflns_limit_k_min -10
_diffrn_reflns_limit_l_max 13
_diffrn_reflns_limit_l_min -12
_diffrn_reflns_number 5206
_diffrn_reflns_theta_max 68.0
_diffrn_reflns_theta_min 5.0
_diffrn_standards_decay_% none
_diffrn_standards_interval_count 200
_diffrn_standards_interval_time '2 h'
_diffrn_standards_number 3
_exptl_absorpt_coefficient_mu 0.735
_exptl_absorpt_correction_type none
_exptl_crystal_colour colourless
_exptl_crystal_density_diffrn 1.241
_exptl_crystal_density_meas ?
_exptl_crystal_description prismatic
_exptl_crystal_F_000 1356
_exptl_crystal_size_max 0.42
_exptl_crystal_size_mid 0.25
_exptl_crystal_size_min 0.20
_refine_diff_density_max 0.445
_refine_diff_density_min -0.222
_refine_ls_abs_structure_details 'Flack (1983)'
_refine_ls_abs_structure_Flack -0.1(3)
_refine_ls_extinction_method none
_refine_ls_goodness_of_fit_all 1.047
_refine_ls_goodness_of_fit_obs 1.054
_refine_ls_hydrogen_treatment riding
_refine_ls_matrix_type full
_refine_ls_number_parameters 422
_refine_ls_number_reflns 5133
_refine_ls_number_restraints 24
_refine_ls_restrained_S_all 1.048
_refine_ls_restrained_S_obs 1.001
_refine_ls_R_factor_all 0.0692
_refine_ls_R_factor_obs .0582
_refine_ls_shift/esd_max 0.003
_refine_ls_shift/esd_mean 0.000
_refine_ls_structure_factor_coef Fsqd
_refine_ls_weighting_details 'w = 1/[\s^2^(Fo^2^)+(0.115P)^2^+1.50P] where P=(Fo^2^+2Fc^2^)/3'
_refine_ls_weighting_scheme calc
_refine_ls_wR_factor_all 0.1713
_refine_ls_wR_factor_obs .1574
_reflns_number_observed 4646
_reflns_number_total 5164
_reflns_observed_criterion 'I > 2\s(I) '
_cod_data_source_file fg1327.cif
_cod_data_source_block Chasmaconitine
_cod_depositor_comments
;
The following automatic conversions were performed:

'_exptl_crystal_density_meas' value ' not measured ' was changed to
'?' - the value is perceived as not measured.

Automatic conversion script
Id: cif_fix_values 3008 2015-01-20 13:52:24Z robertas 

The following automatic conversions were performed:

'_refine_ls_weighting_scheme' value 'calc w =
1/[\s^2^(Fo^2^)+(0.115P)^2^+1.50P] where P=(Fo^2^+2Fc^2^)/3' was
changed to 'calc'. New tag '_refine_ls_weighting_details' was
created. The value of the new tag was set to 'w =
1/[\s^2^(Fo^2^)+(0.115P)^2^+1.50P] where P=(Fo^2^+2Fc^2^)/3'.

Automatic conversion script
Id: cif_fix_values 3143 2015-03-26 13:38:13Z robertas 
;
_cod_original_sg_symbol_H-M 'C 2'
_cod_original_formula_sum 'C34.50 H49 N O9.50'
_cod_database_code 2007004

loop_
_symmetry_equiv_pos_as_xyz
'x, y, z'
'-x, y, -z'
'x+1/2, y+1/2, z'
'-x+1/2, y+1/2, -z'

loop_
_atom_site_aniso_label
_atom_site_aniso_U_11
_atom_site_aniso_U_22
_atom_site_aniso_U_33
_atom_site_aniso_U_12
_atom_site_aniso_U_13
_atom_site_aniso_U_23
O1 .0699(14) .0492(13) .0555(13) .0063(12) .0054(10) .0033(11)
O2 .076(2) .104(2) .074(2) -.023(2) .0051(13) -.027(2)
O3 .087(2) .0512(14) .0490(13) -.0001(12) .0185(11) -.0099(11)
O4 .0546(12) .0437(12) .0547(12) .0051(10) .0082(9) .0051(10)
O5 .0580(14) .078(2) .081(2) .0122(14) .0110(13) .0028(15)
O6 .108(2) .068(2) .0390(12) .015(2) .0091(12) -.0076(12)
O7 .087(2) .092(2) .0537(14) -.002(2) -.0161(13) -.0146(14)
O8 .0670(13) .0534(13) .0438(12) .0007(11) .0029(10) .0077(10)
O9 .074(2) .075(2) .084(2) -.0153(15) -.0125(14) .020(2)
N1 .0518(14) .059(2) .0395(13) -.0084(12) .0075(10) .0026(12)
C1 .053(2) .053(2) .047(2) .0046(15) .0036(13) .0068(15)
C2 .072(2) .059(2) .057(2) .006(2) -.001(2) .012(2)
C3 .075(2) .078(3) .050(2) .009(2) -.007(2) .013(2)
C4 .057(2) .070(2) .040(2) -.003(2) .0048(13) .002(2)
C5 .046(2) .058(2) .040(2) -.0072(14) .0055(12) .0018(14)
C6 .055(2) .050(2) .041(2) -.006(2) .0089(13) -.0027(14)
C7 .047(2) .046(2) .042(2) .0023(13) .0094(12) .0023(13)
C8 .049(2) .045(2) .045(2) .0025(13) .0045(12) .0036(13)
C9 .052(2) .048(2) .0383(15) .0015(14) .0076(12) .0038(13)
C10 .050(2) .052(2) .043(2) .0079(14) .0097(13) .0056(13)
C11 .046(2) .048(2) .0393(15) .0019(13) .0060(12) .0016(13)
C12 .080(2) .054(2) .043(2) .017(2) .007(2) -.001(2)
C13 .080(2) .047(2) .038(2) .010(2) .0055(14) -.0031(14)
C14 .058(2) .055(2) .042(2) .0076(15) .0086(13) .0097(14)
C15 .052(2) .055(2) .046(2) -.0029(15) -.0028(13) -.0003(14)
C16 .075(2) .055(2) .051(2) -.004(2) .000(2) .001(2)
C17 .047(2) .048(2) .0391(15) -.0046(13) .0062(12) .0038(13)
C18 .065(2) .084(3) .040(2) -.010(2) .0026(14) -.005(2)
C19 .063(2) .070(2) .038(2) -.009(2) .0087(14) .0044(15)
C20 .107(3) .064(3) .078(3) .011(2) .019(2) -.001(2)
C21 .083(3) .151(6) .128(5) -.026(4) -.004(3) -.067(5)
C22 .160(12) .068(6) .087(7) .006(7) .043(7) -.021(6)
C22A .100(6) .048(4) .050(4) -.013(4) .008(4) -.005(3)
C23 .060(2) .058(2) .056(2) .009(2) .002(2) .001(2)
C24 .095(3) .052(2) .101(3) .015(2) .003(3) -.004(2)
C25 .081(3) .183(7) .106(4) -.009(4) -.014(3) -.052(5)
C26 .064(2) .052(2) .050(2) -.003(2) .006(2) .008(2)
C27 .064(2) .051(2) .049(2) .003(2) .0066(14) .0068(15)
C28 .076(2) .069(3) .066(2) -.001(2) -.003(2) .010(2)
C29 .081(3) .103(4) .090(3) .001(3) -.025(2) .025(3)
C30 .100(3) .095(4) .080(3) .025(3) .000(3) .028(3)
C31 .115(4) .061(3) .092(3) .012(3) -.002(3) .026(2)
C32 .097(3) .059(2) .072(3) -.001(2) -.004(2) .010(2)
C33 .056(2) .072(2) .060(2) -.007(2) .015(2) .008(2)
C34 .071(2) .116(4) .070(3) -.029(3) .011(2) .000(3)

loop_
_atom_site_label
_atom_site_fract_x
_atom_site_fract_y
_atom_site_fract_z
_atom_site_U_iso_or_equiv
_atom_site_thermal_displace_type
_atom_site_calc_flag
_atom_site_refinement_flags
_atom_site_occupancy
_atom_site_disorder_group
_atom_site_type_symbol
O1 -.41477(8) .4150(3) -.3870(2) .0582(6) Uani d . 1 . O
O2 -.46934(9) -.0712(4) -.7184(3) .0843(9) Uani d . 1 . O
O3 -.37384(8) -.16588(4) -.5632(2) .0617(6) Uani d D 1 . O
O4 -.34960(7) -.1918(3) -.2469(2) .0508(5) Uani d . 1 . O
O5 -.28163(8) -.1958(4) -.2882(3) .0720(7) Uani d . 1 . O
O6 -.39563(10) .2283(4) .0195(2) .0715(7) Uani d . 1 . O
O7 -.31856(9) .1471(4) .0149(2) .0786(8) Uani d . 1 . O
O8 -.37856(7) -.0790(3) -.0222(2) .0548(6) Uani d . 1 . O
O9 -.42048(9) -.2666(4) -.0578(3) .0788(8) Uani d . 1 . O
N1 -.34965(8) .2011(4) -.5444(2) .0498(6) Uani d . 1 . N
C1 -.43243(10) .2997(4) -.4559(3) .0511(7) Uani d . 1 . C
C2 -.43299(12) .3405(5) -.5860(3) .0625(9) Uani d . 1 . C
C3 -.44431(13) .2177(5) -.6656(3) .0683(10) Uani d . 1 . C
C4 -.41555(11) .0872(5) -.6387(3) .0554(8) Uani d . 1 . C
C5 -.42127(10) .0358(4) -.5099(3) .0480(7) Uani d . 1 . C
C6 -.38958(10) -.0846(4) -.4700(3) .0484(7) Uani d D 1 . C
C7 -.35331(10) -.0061(4) -.3990(3) .0444(7) Uani d . 1 . C
C8 -.35534(9) -.0369(4) -.2666(3) .0460(7) Uani d . 1 . C
C9 -.40082(10) -.0164(4) -.2339(3) .0461(7) Uani d . 1 . C
C10 -.42033(10) .1204(4) -.2897(3) .0479(7) Uani d . 1 . C
C11 -.40952(9) .1572(4) -.4210(3) .0444(7) Uani d . 1 . C
C12 -.40847(12) .2356(5) -.1945(3) .0591(9) Uani d . 1 . C
C13 -.38637(12) .1603(4) -.0900(3) .0549(8) Uani d . 1 . C
C14 -.40361(11) .0123(4) -.1005(3) .0511(8) Uani d . 1 . C
C15 -.32263(10) .0442(4) -.1836(3) .0515(8) Uani d . 1 . C
C16 -.33866(12) .1614(5) -.1022(3) .0603(9) Uani d . 1 . C
C17 -.36202(9) .1529(4) -.4269(3) .0445(7) Uani d . 1 . C
C18 -.42825(12) -.0241(5) -.7341(3) .0629(9) Uani d . 1 . C
C19 -.36920(11) .1234(5) -.6479(3) .0569(8) Uani d . 1 . C
C20 -.4446(2) .5174(6) -.3558(4) .0820(12) Uani d . 1 . C
C21 -.4825(2) -.1742(9) -.8030(6) .121(2) Uani d . 1 . C
C22 -.3619(3) -.3071(4) -.5348(8) .104(4) Uani d PD .50 . C
C22A -.3913(3) -.3035(4) -.5762(7) .066(2) Uani d PD .50 . C
C23 -.31285(12) -.2546(5) -.2611(3) .0580(8) Uani d . 1 . C
C24 -.3163(2) -.4112(5) -.2362(5) .0826(13) Uani d . 1 . C
C25 -.2776(2) .1978(10) .0263(6) .124(2) Uani d . 1 . C
C26 -.38960(11) -.2154(4) -.0089(3) .0554(8) Uani d . 1 . C
C27 -.35906(7) -.2895(3) .0736(2) .0544(8) Uani d G 1 . C
C28 -.32655(9) -.2161(3) .1349(3) .0706(10) Uani d G 1 . C
C29 -.29783(8) -.2890(4) .2106(3) .0928(15) Uani d G 1 . C
C30 -.30160(9) -.4352(4) .2250(3) .0916(15) Uani d G 1 . C
C31 -.33411(10) -.5086(3) .1637(3) .0899(14) Uani d G 1 . C
C32 -.36283(8) -.4357(3) .0880(3) .0766(12) Uani d G 1 . C
C33 -.30477(11) .2124(5) -.5537(3) .0621(9) Uani d . 1 . C
C34 -.28426(13) .3283(7) -.4761(4) .0855(13) Uani d . 1 . C
O10 -.0071(7) -.2343(13) -.0253(18) .204(7) Uiso d PD .50 . O
C35 -.0072(5) -.0577(14) -.0421(13) .133(5) Uiso d PD .50 . C
H1 -.4608 .2900 -.4366 .094(2) Uiso calc R 1 . H
H2A -.4527 .4150 -.6015 .094(2) Uiso calc R 1 . H
H2B -.4061 .3751 -.6030 .094(2) Uiso calc R 1 . H
H3A -.4422 .2458 -.7460 .094(2) Uiso calc R 1 . H
H3B -.4726 .1915 -.6561 .094(2) Uiso calc R 1 . H
H5 -.4493 .0054 -.5020 .094(2) Uiso calc R 1 . H
H6 -.3702 .2489 .0647 .094(2) Uiso calc R 1 . H
H6A -.4028 -.1470 -.4176 .094(2) Uiso calc R 1 . H
H7 -.3269 -.0340 -.4257 .094(2) Uiso calc R 1 . H
H9 -.4173 -.0970 -.2577 .094(2) Uiso calc R 1 . H
H10 -.4499 .1090 -.2912 .094(2) Uiso calc R 1 . H
H12A -.3905 .3048 -.2258 .094(2) Uiso calc R 1 . H
H12B -.4330 .2821 -.1708 .094(2) Uiso calc R 1 . H
H14 -.4321 .0107 -.0805 .094(2) Uiso calc R 1 . H
H15A -.3080 -.0240 -.1344 .094(2) Uiso calc R 1 . H
H15B -.3028 .0863 -.2322 .094(2) Uiso calc R 1 . H
H16 -.3312 .2512 -.1333 .094(2) Uiso calc R 1 . H
H17 -.3490 .2107 -.3659 .094(2) Uiso calc R 1 . H
H18A -.4270 .0166 -.8110 .094(2) Uiso calc R 1 . H
H18B -.4094 -.1023 -.7278 .094(2) Uiso calc R 1 . H
H19A -.3541 .0376 -.6575 .094(2) Uiso calc R 1 . H
H19B -.3665 .1793 -.7172 .094(2) Uiso calc R 1 . H
H20A -.4309 .5909 -.3103 .094(2) Uiso calc R 1 . H
H20B -.4650 .4732 -.3101 .094(2) Uiso calc R 1 . H
H20C -.4581 .5568 -.4260 .094(2) Uiso calc R 1 . H
H21A -.5103 -.2035 -.7897 .094(2) Uiso calc R 1 . H
H21B -.4642 -.2539 -.7960 .094(2) Uiso calc R 1 . H
H21C -.4819 -.1349 -.8806 .094(2) Uiso calc R 1 . H
H22A -.3562 -.3569 -.6053 .094(2) Uiso d PD .50 . H
H22B -.3840 -.3539 -.4977 .094(2) Uiso d PD .50 . H
H22C -.3374 -.3068 -.4818 .094(2) Uiso d PD .50 . H
H22D -.3800 -.3502 -.6419 .094(2) Uiso d PD .50 . H
H22E -.4209 -.2968 -.5898 .094(2) Uiso d PD .50 . H
H22F -.3847 -.3573 -.5059 .094(2) Uiso d PD .50 . H
H24A -.3441 -.4327 -.2166 .094(2) Uiso calc R 1 . H
H24B -.2971 -.4362 -.1714 .094(2) Uiso calc R 1 . H
H24C -.3099 -.4636 -.3048 .094(2) Uiso calc R 1 . H
H25A -.2664 .1846 .1059 .094(2) Uiso calc R 1 . H
H25B -.2773 .2962 .0072 .094(2) Uiso calc R 1 . H
H25C -.2609 .1472 -.0263 .094(2) Uiso calc R 1 . H
H28 -.3240 -.1162 .1250 .094(2) Uiso calc R 1 . H
H29 -.2756 -.2389 .2525 .094(2) Uiso calc R 1 . H
H30 -.2820 -.4851 .2767 .094(2) Uiso calc R 1 . H
H31 -.3367 -.6085 .1735 .094(2) Uiso calc R 1 . H
H32 -.3851 -.4858 .0461 .094(2) Uiso calc R 1 . H
H33A -.2995 .2308 -.6343 .094(2) Uiso calc R 1 . H
H33B -.2921 .1238 -.5321 .094(2) Uiso calc R 1 . H
H34A -.2550 .3301 -.4864 .094(2) Uiso calc R 1 . H
H34B -.2887 .3095 -.3950 .094(2) Uiso calc R 1 . H
H34C -.2962 .4177 -.4982 .094(2) Uiso calc R 1 . H

loop_
_atom_type_symbol
_atom_type_description
_atom_type_scat_dispersion_real
_atom_type_scat_dispersion_imag
_atom_type_scat_source
C C .0181 .0091 'International Tables Vol C Tables 4.2.6.8 and 6.1.1.4'
H H .0000 .0000 'International Tables Vol C Tables 4.2.6.8 and 6.1.1.4'
N N .0311 .0180 'International Tables Vol C Tables 4.2.6.8 and 6.1.1.4'
O O .0492 .0322 'International Tables Vol C Tables 4.2.6.8 and 6.1.1.4'

loop_
_geom_angle_atom_site_label_1
_geom_angle_atom_site_label_2
_geom_angle_atom_site_label_3
_geom_angle
_geom_angle_publ_flag
C20 O1 C1 113.8(3) n
C21 O2 C18 111.8(4) n
C22 O3 C6 116.3(4) n
C22A O3 C6 114.5(4) n
C23 O4 C8 121.2(3) n
C25 O7 C16 114.4(4) n
C26 O8 C14 120.0(3) n
C17 N1 C19 115.5(2) n
C33 N1 C17 114.4(2) n
C33 N1 C19 110.3(3) n
O1 C1 C2 108.2(3) n
O1 C1 C11 110.7(2) n
C2 C1 C11 115.8(3) n
C3 C2 C1 111.9(3) n
C2 C3 C4 112.3(3) n
C19 C4 C18 108.4(3) n
C19 C4 C3 111.9(3) n
C18 C4 C3 106.1(3) n
C19 C4 C5 107.9(3) n
C18 C4 C5 113.6(3) n
C3 C4 C5 108.9(3) n
C11 C5 C4 109.7(3) n
C11 C5 C6 102.9(2) n
C4 C5 C6 112.3(3) n
O3 C6 C7 110.4(3) n
O3 C6 C5 115.6(3) n
C7 C6 C5 104.5(3) n
C8 C7 C17 111.3(2) n
C8 C7 C6 109.6(2) n
C17 C7 C6 103.7(2) n
O4 C8 C7 108.6(2) n
O4 C8 C9 101.4(2) n
C7 C8 C9 108.3(2) n
O4 C8 C15 108.7(2) n
C7 C8 C15 115.1(3) n
C9 C8 C15 113.8(3) n
C8 C9 C14 112.0(3) n
C8 C9 C10 111.7(3) n
C14 C9 C10 101.7(3) n
C9 C10 C12 103.1(2) n
C9 C10 C11 117.1(3) n
C12 C10 C11 115.8(3) n
C17 C11 C5 98.7(2) n
C17 C11 C1 117.5(3) n
C5 C11 C1 112.4(2) n
C17 C11 C10 108.4(2) n
C5 C11 C10 112.7(3) n
C1 C11 C10 107.2(2) n
C13 C12 C10 106.9(3) n
O6 C13 C14 112.7(3) n
O6 C13 C12 110.4(3) n
C14 C13 C12 103.0(3) n
O6 C13 C16 109.6(3) n
C14 C13 C16 111.1(3) n
C12 C13 C16 110.0(3) n
O8 C14 C13 108.7(3) n
O8 C14 C9 115.5(3) n
C13 C14 C9 101.3(3) n
C16 C15 C8 118.1(3) n
O7 C16 C13 107.6(3) n
O7 C16 C15 109.5(3) n
C13 C16 C15 114.7(3) n
N1 C17 C11 110.9(2) n
N1 C17 C7 115.0(3) n
C11 C17 C7 100.5(2) n
O2 C18 C4 109.4(3) n
N1 C19 C4 114.6(3) n
C22A C22 O3 68.8(3) n
C22 C22A O3 68.9(3) n
O5 C23 O4 125.5(4) n
O5 C23 C24 124.9(4) n
O4 C23 C24 109.6(4) n
O9 C26 O8 123.2(3) n
O9 C26 C27 126.1(3) n
O8 C26 C27 110.7(3) n
C28 C27 C32 120.0 n
C28 C27 C26 121.2(2) n
C32 C27 C26 118.7(2) n
C29 C28 C27 120.0 n
C30 C29 C28 120.0 n
C29 C30 C31 120.0 n
C32 C31 C30 120.0 n
C31 C32 C27 120.0 n
N1 C33 C34 113.8(3) n

loop_
_geom_bond_atom_site_label_1
_geom_bond_atom_site_label_2
_geom_bond_site_symmetry_2
_geom_bond_distance
_geom_bond_publ_flag
O1 C1 . 1.427(4) n
O1 C20 . 1.415(5) n
O2 C18 . 1.406(5) n
O2 C21 . 1.402(6) n
O3 C22 . 1.412(2) n
O3 C22A . 1.412(2) n
O3 C6 . 1.417(4) n
O4 C8 . 1.482(4) n
O4 C23 . 1.332(4) n
O5 C23 . 1.197(5) n
O6 C13 . 1.437(4) n
O7 C16 . 1.433(4) n
O7 C25 . 1.391(6) n
O8 C14 . 1.435(4) n
O8 C26 . 1.341(4) n
O9 C26 . 1.197(4) n
N1 C17 . 1.476(4) n
N1 C19 . 1.477(4) n
N1 C33 . 1.447(4) n
C1 C2 . 1.513(4) n
C1 C11 . 1.564(4) n
C2 C3 . 1.491(6) n
C3 C4 . 1.550(5) n
C4 C19 . 1.528(5) n
C4 C18 . 1.534(5) n
C4 C5 . 1.551(4) n
C5 C11 . 1.546(4) n
C5 C6 . 1.564(5) n
C6 C7 . 1.549(4) n
C7 C8 . 1.524(4) n
C7 C17 . 1.548(5) n
C8 C9 . 1.533(4) n
C8 C15 . 1.553(4) n
C9 C14 . 1.535(4) n
C9 C10 . 1.544(4) n
C10 C12 . 1.552(5) n
C10 C11 . 1.579(4) n
C11 C17 . 1.523(4) n
C12 C13 . 1.508(4) n
C13 C14 . 1.498(5) n
C13 C16 . 1.538(5) n
C15 C16 . 1.543(5) n
C22 C22A . 1.019(11) n
C23 C24 . 1.504(6) n
C26 C27 . 1.475(4) n
C27 C28 . 1.39 n
C27 C32 . 1.39 n
C28 C29 . 1.39 n
C29 C30 . 1.39 n
C30 C31 . 1.39 n
C31 C32 . 1.39 n
C33 C34 . 1.517(6) n
O10 O10 2 .70(3) n
O10 C35 . 1.671(14) n
C35 C35 2 1.03(3) n

loop_
_geom_torsion_atom_site_label_1
_geom_torsion_atom_site_label_2
_geom_torsion_atom_site_label_3
_geom_torsion_atom_site_label_4
_geom_torsion
_geom_torsion_publ_flag
C20 O1 C1 C2 88.5(4) n
C20 O1 C1 C11 -143.6(3) n
O1 C1 C2 C3 170.5(3) n
C11 C1 C2 C3 45.6(4) n
C1 C2 C3 C4 -54.4(4) n
C2 C3 C4 C19 -56.8(4) n
C2 C3 C4 C18 -174.9(3) n
C2 C3 C4 C5 62.4(4) n
C19 C4 C5 C11 62.2(4) n
C18 C4 C5 C11 -177.5(3) n
C3 C4 C5 C11 -59.5(3) n
C19 C4 C5 C6 -51.6(4) n
C18 C4 C5 C6 68.7(4) n
C3 C4 C5 C6 -173.3(3) n
C22A O3 C6 C7 136.7(5) n
C22 O3 C6 C7 89.7(6) n
C22A O3 C6 C5 -104.9(5) n
C22 O3 C6 C5 -152.0(6) n
C11 C5 C6 O3 -142.5(3) n
C4 C5 C6 O3 -24.6(4) n
C11 C5 C6 C7 -20.9(3) n
C4 C5 C6 C7 97.0(3) n
O3 C6 C7 C8 -128.1(3) n
C5 C6 C7 C8 106.9(3) n
O3 C6 C7 C17 113.0(3) n
C5 C6 C7 C17 -12.0(3) n
C23 O4 C8 C7 68.7(3) n
C23 O4 C8 C9 -177.4(3) n
C23 O4 C8 C15 -57.2(4) n
C17 C7 C8 O4 176.3(2) n
C6 C7 C8 O4 62.2(3) n
C17 C7 C8 C9 67.0(3) n
C6 C7 C8 C9 -47.1(3) n
C17 C7 C8 C15 -61.7(3) n
C6 C7 C8 C15 -175.7(3) n
O4 C8 C9 C14 88.0(3) n
C7 C8 C9 C14 -157.9(3) n
C15 C8 C9 C14 -28.5(4) n
O4 C8 C9 C10 -158.7(2) n
C7 C8 C9 C10 -44.5(3) n
C15 C8 C9 C10 84.9(3) n
C8 C9 C10 C12 -88.6(3) n
C14 C9 C10 C12 31.0(3) n
C8 C9 C10 C11 39.8(4) n
C14 C9 C10 C11 159.4(3) n
C4 C5 C11 C17 -73.6(3) n
C6 C5 C11 C17 46.1(3) n
C4 C5 C11 C1 51.1(3) n
C6 C5 C11 C1 170.8(2) n
C4 C5 C11 C10 172.2(3) n
C6 C5 C11 C10 -68.1(3) n
O1 C1 C11 C17 -54.9(3) n
C2 C1 C11 C17 68.8(4) n
O1 C1 C11 C5 -168.4(2) n
C2 C1 C11 C5 -44.7(4) n
O1 C1 C11 C10 67.4(3) n
C2 C1 C11 C10 -169.0(3) n
C9 C10 C11 C17 -51.6(4) n
C12 C10 C11 C17 70.4(3) n
C9 C10 C11 C5 56.5(4) n
C12 C10 C11 C5 178.6(3) n
C9 C10 C11 C1 -179.4(3) n
C12 C10 C11 C1 -57.3(3) n
C9 C10 C12 C13 -3.7(4) n
C11 C10 C12 C13 -133.0(3) n
C10 C12 C13 O6 -146.4(3) n
C10 C12 C13 C14 -25.9(4) n
C10 C12 C13 C16 92.6(3) n
C26 O8 C14 C13 175.1(3) n
C26 O8 C14 C9 -72.0(4) n
O6 C13 C14 O8 -73.6(3) n
C12 C13 C14 O8 167.4(3) n
C16 C13 C14 O8 49.8(3) n
O6 C13 C14 C9 164.4(3) n
C12 C13 C14 C9 45.4(3) n
C16 C13 C14 C9 -72.2(3) n
C8 C9 C14 O8 -45.6(4) n
C10 C9 C14 O8 -165.0(3) n
C8 C9 C14 C13 71.6(3) n
C10 C9 C14 C13 -47.8(3) n
O4 C8 C15 C16 -127.1(3) n
C7 C8 C15 C16 110.8(3) n
C9 C8 C15 C16 -15.0(4) n
C25 O7 C16 C13 -157.2(4) n
C25 O7 C16 C15 77.5(5) n
O6 C13 C16 O7 34.2(4) n
C14 C13 C16 O7 -91.0(3) n
C12 C13 C16 O7 155.7(3) n
O6 C13 C16 C15 156.2(3) n
C14 C13 C16 C15 31.1(4) n
C12 C13 C16 C15 -82.3(4) n
C8 C15 C16 O7 135.3(3) n
C8 C15 C16 C13 14.3(4) n
C33 N1 C17 C11 174.7(3) n
C19 N1 C17 C11 -55.6(4) n
C33 N1 C17 C7 -72.1(3) n
C19 N1 C17 C7 57.6(4) n
C5 C11 C17 N1 68.4(3) n
C1 C11 C17 N1 -52.5(3) n
C10 C11 C17 N1 -174.1(3) n
C5 C11 C17 C7 -53.7(3) n
C1 C11 C17 C7 -174.6(2) n
C10 C11 C17 C7 63.8(3) n
C8 C7 C17 N1 164.1(2) n
C6 C7 C17 N1 -78.1(3) n
C8 C7 C17 C11 -76.7(3) n
C6 C7 C17 C11 41.1(3) n
C21 O2 C18 C4 -179.6(4) n
C19 C4 C18 O2 173.2(3) n
C3 C4 C18 O2 -66.4(4) n
C5 C4 C18 O2 53.2(4) n
C33 N1 C19 C4 171.9(3) n
C17 N1 C19 C4 40.2(4) n
C18 C4 C19 N1 -165.6(3) n
C3 C4 C19 N1 77.7(4) n
C5 C4 C19 N1 -42.1(4) n
C6 O3 C22 C22A 98.3(7) n
C6 O3 C22A C22 -102.9(7) n
C8 O4 C23 O5 1.2(5) n
C8 O4 C23 C24 -179.6(3) n
C14 O8 C26 O9 -1.7(5) n
C14 O8 C26 C27 178.9(3) n
O9 C26 C27 C28 -173.3(3) n
O8 C26 C27 C28 6.0(4) n
O9 C26 C27 C32 7.7(5) n
O8 C26 C27 C32 -173.0(2) n
C32 C27 C28 C29 0.0 n
C26 C27 C28 C29 -179.0(3) n
C27 C28 C29 C30 0.0 n
C28 C29 C30 C31 0.0 n
C29 C30 C31 C32 0.0 n
C30 C31 C32 C27 0.0 n
C28 C27 C32 C31 0.0 n
C26 C27 C32 C31 179.0(3) n
C17 N1 C33 C34 -66.6(4) n
C19 N1 C33 C34 161.1(3) n
